data_4509049
loop_
_publ_author_name
'Ma, Lu-Fang'
'Wang, Li-Ya'
'Lu, Dan-Hua'
'Batten, Stuart R.'
'Wang, Jian-Ge'

_publ_section_title
;
 Structural Variation from 1D to 3D: Effects of Temperature and pH Value
 on the Construction of Co(II)-H2tbip/bpp Mixed Ligands System
;
_journal_issue 4
_journal_name_full 'Crystal Growth &amp; Design'
_journal_page_first 1741
_journal_paper_doi 10.1021/cg800732e
_journal_volume 9
_journal_year 2009
_chemical_formula_sum 'C50 H64 Co2 N4 O14'
_chemical_formula_weight 1062.91
_chemical_name_systematic
;

 ?

;
_space_group_IT_number 14
_symmetry_cell_setting monoclinic
_symmetry_space_group_name_Hall '-P 2ybc'
_symmetry_space_group_name_H-M 'P 1 21/c 1'
_atom_sites_solution_hydrogens geom
_atom_sites_solution_primary direct
_atom_sites_solution_secondary difmap
_audit_creation_method SHELXL-97
_cell_angle_alpha 90.00
_cell_angle_beta 90.733(2)
_cell_angle_gamma 90.00
_cell_formula_units_Z 4
_cell_length_a 11.6919(14)
_cell_length_b 20.191(3)
_cell_length_c 25.859(3)
_cell_measurement_reflns_used 4419
_cell_measurement_temperature 291(2)
_cell_measurement_theta_max 22.84
_cell_measurement_theta_min 2.33
_cell_volume 6104.1(14)
_computing_cell_refinement 'Bruker SMART'
_computing_data_collection 'Bruker SMART'
_computing_data_reduction 'Bruker SAINT'
_computing_molecular_graphics 'Bruker SHELXTL'
_computing_publication_material 'Bruker SHELXTL'
_computing_structure_refinement 'SHELXL-97 (Sheldrick, 1997)'
_computing_structure_solution 'SHELXS-97 (Sheldrick, 1990)'
_diffrn_ambient_temperature 291(2)
_diffrn_measured_fraction_theta_full 0.960
_diffrn_measured_fraction_theta_max 0.960
_diffrn_measurement_device_type 'CCD area detector'
_diffrn_measurement_method 'phi and omega scans'
_diffrn_radiation_monochromator graphite
_diffrn_radiation_source 'fine-focus sealed tube'
_diffrn_radiation_type MoK\a
_diffrn_radiation_wavelength 0.71073
_diffrn_reflns_av_R_equivalents 0.0947
_diffrn_reflns_av_sigmaI/netI 0.1081
_diffrn_reflns_limit_h_max 13
_diffrn_reflns_limit_h_min -13
_diffrn_reflns_limit_k_max 24
_diffrn_reflns_limit_k_min -23
_diffrn_reflns_limit_l_max 30
_diffrn_reflns_limit_l_min -30
_diffrn_reflns_number 31971
_diffrn_reflns_theta_full 25.00
_diffrn_reflns_theta_max 25.00
_diffrn_reflns_theta_min 2.33
_exptl_absorpt_coefficient_mu 0.601
_exptl_absorpt_correction_T_max 0.9558
_exptl_absorpt_correction_T_min 0.8250
_exptl_absorpt_correction_type multi-scan
_exptl_absorpt_process_details sadabs
_exptl_crystal_colour pink
_exptl_crystal_density_diffrn 1.157
_exptl_crystal_density_method 'not measured'
_exptl_crystal_description block
_exptl_crystal_F_000 2232
_exptl_crystal_size_max 0.33
_exptl_crystal_size_mid 0.25
_exptl_crystal_size_min 0.08
_refine_diff_density_max 0.648
_refine_diff_density_min -1.597
_refine_diff_density_rms 0.104
_refine_ls_extinction_coef 0.0085(9)
_refine_ls_extinction_expression Fc^*^=kFc[1+0.001xFc^2^\l^3^/sin(2\q)]^-1/4^
_refine_ls_extinction_method SHELXL
_refine_ls_goodness_of_fit_ref 1.045
_refine_ls_hydrogen_treatment constr
_refine_ls_matrix_type full
_refine_ls_number_parameters 674
_refine_ls_number_reflns 10312
_refine_ls_number_restraints 108
_refine_ls_restrained_S_all 1.043
_refine_ls_R_factor_all 0.1600
_refine_ls_R_factor_gt 0.1220
_refine_ls_shift/su_max 0.000
_refine_ls_shift/su_mean 0.000
_refine_ls_structure_factor_coef Fsqd
_refine_ls_weighting_details 'calc w=1/[\s^2^(Fo^2^)+(0.0892P)^2^+39.6292P] where P=(Fo^2^+2Fc^2^)/3'
_refine_ls_weighting_scheme calc
_refine_ls_wR_factor_gt 0.2930
_refine_ls_wR_factor_ref 0.3200
_reflns_number_gt 6777
_reflns_number_total 10312
_reflns_threshold_expression >2sigma(I)
_cod_data_source_file cg800732esup3.cif
_cod_data_source_block c
_cod_depositor_comments
;
The following automatic conversions were performed:

'_symmetry_cell_setting' value 'Monoclinic' changed to 'monoclinic'
according to /home/saulius/struct/CIF-dictionaries/cif_core.dic
dictionary named 'cif_core.dic' version 2.4.2 from 2011-04-26.

Automatic conversion script
Id: cif_fix_values 1891 2012-01-12 08:04:46Z andrius 
;
_cod_original_cell_volume 6104.2(13)
_cod_original_sg_symbol_H-M P2(1)/c
_cod_database_code 4509049

loop_
_symmetry_equiv_pos_as_xyz
'x, y, z'
'-x, y+1/2, -z+1/2'
'-x, -y, -z'
'x, -y-1/2, z-1/2'

loop_
_atom_site_label
_atom_site_type_symbol
_atom_site_fract_x
_atom_site_fract_y
_atom_site_fract_z
_atom_site_U_iso_or_equiv
_atom_site_adp_type
_atom_site_occupancy
_atom_site_symmetry_multiplicity
_atom_site_calc_flag
_atom_site_refinement_flags
_atom_site_disorder_assembly
_atom_site_disorder_group
C10 C 0.1855(18) 0.5461(12) 0.4280(8) 0.113(5) Uani 0.562(11) 1 d PDU A 1
H10A H 0.1835 0.5877 0.4100 0.170 Uiso 0.562(11) 1 calc PR A 1
H10B H 0.2603 0.5269 0.4253 0.170 Uiso 0.562(11) 1 calc PR A 1
H10C H 0.1683 0.5533 0.4638 0.170 Uiso 0.562(11) 1 calc PR A 1
C11 C -0.0167(14) 0.5344(12) 0.4119(7) 0.106(4) Uani 0.562(11) 1 d PDU A 1
H11A H -0.0260 0.5437 0.4480 0.159 Uiso 0.562(11) 1 calc PR A 1
H11B H -0.0783 0.5067 0.3999 0.159 Uiso 0.562(11) 1 calc PR A 1
H11C H -0.0171 0.5751 0.3927 0.159 Uiso 0.562(11) 1 calc PR A 1
C12 C 0.120(2) 0.4341(8) 0.4321(7) 0.106(5) Uani 0.562(11) 1 d PDU A 1
H12A H 0.1337 0.4428 0.4682 0.160 Uiso 0.562(11) 1 calc PR A 1
H12B H 0.1855 0.4131 0.4176 0.160 Uiso 0.562(11) 1 calc PR A 1
H12C H 0.0545 0.4055 0.4284 0.160 Uiso 0.562(11) 1 calc PR A 1
C10' C 0.106(3) 0.5682(9) 0.4273(10) 0.113(5) Uani 0.438(11) 1 d PDU A 2
H10D H 0.0367 0.5922 0.4204 0.170 Uiso 0.438(11) 1 calc PR A 2
H10E H 0.1692 0.5911 0.4121 0.170 Uiso 0.438(11) 1 calc PR A 2
H10F H 0.1183 0.5648 0.4640 0.170 Uiso 0.438(11) 1 calc PR A 2
C11' C -0.0131(17) 0.4602(14) 0.4151(8) 0.106(4) Uani 0.438(11) 1 d PDU A 2
H11D H -0.0230 0.4569 0.4518 0.159 Uiso 0.438(11) 1 calc PR A 2
H11E H -0.0074 0.4166 0.4006 0.159 Uiso 0.438(11) 1 calc PR A 2
H11F H -0.0774 0.4828 0.3999 0.159 Uiso 0.438(11) 1 calc PR A 2
C12' C 0.191(2) 0.4617(16) 0.4332(10) 0.106(5) Uani 0.438(11) 1 d PDU A 2
H12D H 0.1804 0.4666 0.4698 0.160 Uiso 0.438(11) 1 calc PR A 2
H12E H 0.2641 0.4796 0.4240 0.160 Uiso 0.438(11) 1 calc PR A 2
H12F H 0.1881 0.4156 0.4243 0.160 Uiso 0.438(11) 1 calc PR A 2
C22 C 0.456(2) 0.0503(7) 0.0851(10) 0.146(6) Uani 0.582(11) 1 d PDU B 1
H22A H 0.3966 0.0790 0.0723 0.219 Uiso 0.582(11) 1 calc PR B 1
H22B H 0.5127 0.0445 0.0590 0.219 Uiso 0.582(11) 1 calc PR B 1
H22C H 0.4908 0.0697 0.1154 0.219 Uiso 0.582(11) 1 calc PR B 1
C23 C 0.3431(18) -0.0450(14) 0.0512(7) 0.147(6) Uani 0.582(11) 1 d PDU B 1
H23A H 0.3113 -0.0875 0.0594 0.221 Uiso 0.582(11) 1 calc PR B 1
H23B H 0.3966 -0.0497 0.0236 0.221 Uiso 0.582(11) 1 calc PR B 1
H23C H 0.2829 -0.0154 0.0407 0.221 Uiso 0.582(11) 1 calc PR B 1
C24 C 0.5045(16) -0.0641(11) 0.1126(9) 0.138(6) Uani 0.582(11) 1 d PDU B 1
H24A H 0.5464 -0.0471 0.1419 0.208 Uiso 0.582(11) 1 calc PR B 1
H24B H 0.5545 -0.0676 0.0836 0.208 Uiso 0.582(11) 1 calc PR B 1
H24C H 0.4746 -0.1071 0.1208 0.208 Uiso 0.582(11) 1 calc PR B 1
C22' C 0.5183(17) 0.0096(18) 0.1200(11) 0.146(6) Uani 0.418(11) 1 d PDU B 2
H22D H 0.5118 0.0563 0.1262 0.219 Uiso 0.418(11) 1 calc PR B 2
H22E H 0.5772 0.0018 0.0952 0.219 Uiso 0.418(11) 1 calc PR B 2
H22F H 0.5375 -0.0125 0.1518 0.219 Uiso 0.418(11) 1 calc PR B 2
C23' C 0.361(3) 0.0300(15) 0.0564(9) 0.147(6) Uani 0.418(11) 1 d PDU B 2
H23D H 0.2872 0.0156 0.0445 0.221 Uiso 0.418(11) 1 calc PR B 2
H23E H 0.4135 0.0295 0.0280 0.221 Uiso 0.418(11) 1 calc PR B 2
H23F H 0.3557 0.0741 0.0699 0.221 Uiso 0.418(11) 1 calc PR B 2
C24' C 0.424(3) -0.0851(9) 0.0752(12) 0.138(6) Uani 0.418(11) 1 d PDU B 2
H24D H 0.4623 -0.1132 0.0999 0.208 Uiso 0.418(11) 1 calc PR B 2
H24E H 0.4701 -0.0808 0.0449 0.208 Uiso 0.418(11) 1 calc PR B 2
H24F H 0.3515 -0.1043 0.0658 0.208 Uiso 0.418(11) 1 calc PR B 2
Co1 Co 0.14673(11) 0.71765(6) 0.18008(4) 0.0581(4) Uani 1 1 d . . .
Co2 Co 0.17784(10) 0.26044(6) 0.18968(4) 0.0543(4) Uani 1 1 d . . .
O1 O 0.1461(5) 0.6690(3) 0.2552(2) 0.0574(15) Uani 1 1 d . . .
O2 O 0.1447(5) 0.6097(3) 0.1835(2) 0.0652(17) Uani 1 1 d . . .
O3 O 0.1696(5) 0.3642(3) 0.1928(2) 0.0696(18) Uani 1 1 d . . .
O4 O 0.1707(5) 0.3137(3) 0.2672(2) 0.0590(15) Uani 1 1 d . . .
O5 O 0.1843(5) 0.1620(3) 0.1968(2) 0.0660(17) Uani 1 1 d . . .
O6 O 0.1316(7) 0.1149(3) 0.2710(2) 0.085(2) Uani 1 1 d . . .
O7 O 0.1055(6) -0.1398(3) 0.2652(2) 0.0737(19) Uani 1 1 d . . .
O8 O 0.1529(5) -0.1843(3) 0.1899(2) 0.0657(18) Uani 1 1 d . . .
O9 O -0.0326(5) 0.7192(3) 0.1827(2) 0.0627(16) Uani 1 1 d . . .
H1W H -0.0556 0.6847 0.1956 0.094 Uiso 1 1 d R . .
H2W H -0.0506 0.7522 0.1999 0.094 Uiso 1 1 d R . .
O10 O -0.0013(5) 0.2562(3) 0.1925(2) 0.0619(16) Uani 1 1 d . . .
H3W H -0.0245 0.2829 0.2138 0.093 Uiso 1 1 d R . .
H4W H -0.0173 0.2172 0.2005 0.093 Uiso 1 1 d R . .
O11 O 0.1029(19) 0.9241(7) 0.3589(5) 0.281(11) Uani 1 1 d . . .
H5W H 0.1037 0.9051 0.3296 0.421 Uiso 1 1 d R . .
H6W H 0.0574 0.9179 0.3832 0.421 Uiso 1 1 d R . .
O12 O 0.518(3) 0.4980(14) 0.7760(16) 0.222(10) Uani 0.455(16) 1 d P C 1
H7W H 0.5161 0.5178 0.8042 0.333 Uiso 0.455(16) 1 d PR C 1
H8W H 0.5362 0.5229 0.7520 0.333 Uiso 0.455(16) 1 d PR C 1
O12' O 0.465(3) 0.5100(12) 0.8410(12) 0.222(10) Uani 0.545(16) 1 d P C 2
H7G H 0.4030 0.5183 0.8262 0.333 Uiso 0.545(16) 1 d PR C 2
H8G H 0.5136 0.4986 0.8195 0.333 Uiso 0.545(16) 1 d PR C 2
O13 O 0.849(7) 0.950(2) 0.5486(18) 0.45(3) Uani 0.46(2) 1 d P D 3
H9W H 0.8037 0.9808 0.5550 0.674 Uiso 0.46(2) 1 d PR D 3
H10W H 0.8691 0.9507 0.5181 0.674 Uiso 0.46(2) 1 d PR D 3
O13' O 0.917(6) 1.0005(18) 0.3990(17) 0.45(3) Uani 0.54(2) 1 d P D 4
H9G H 0.9109 0.9986 0.4310 0.674 Uiso 0.54(2) 1 d PR D 4
H10G H 0.8675 0.9777 0.3843 0.674 Uiso 0.54(2) 1 d PR D 4
O14 O 0.094(5) 0.060(2) 0.3656(14) 0.235(13) Uani 0.407(17) 1 d P E 5
H11W H 0.1130 0.0917 0.3438 0.353 Uiso 0.407(17) 1 d PR E 5
H12W H 0.0714 0.0201 0.3662 0.353 Uiso 0.407(17) 1 d PR E 5
O14' O 0.235(3) 0.0380(13) 0.3517(9) 0.235(13) Uani 0.593(17) 1 d P E 6
H11G H 0.2122 0.0510 0.3228 0.353 Uiso 0.593(17) 1 d PR E 6
H12G H 0.1966 0.0057 0.3614 0.353 Uiso 0.593(17) 1 d PR E 6
N1 N 0.1375(7) 0.7255(3) 0.0980(3) 0.063(2) Uani 1 1 d . . .
N2 N 0.6380(7) 0.7380(4) -0.1860(3) 0.066(2) Uani 1 1 d . . .
N3 N 0.3296(7) 0.7153(4) 0.1748(3) 0.069(2) Uani 1 1 d . . .
N4 N 0.8283(6) 0.7407(3) -0.1071(3) 0.0578(19) Uani 1 1 d . . .
C1 C 0.1393(7) 0.5506(4) 0.2624(3) 0.0459(18) Uani 1 1 d . . .
C2 C 0.1534(7) 0.4898(4) 0.2387(3) 0.0463(18) Uani 1 1 d . . .
H2 H 0.1660 0.4879 0.2033 0.056 Uiso 1 1 calc R . .
C3 C 0.1491(7) 0.4312(4) 0.2672(3) 0.0466(18) Uani 1 1 d . . .
C4 C 0.1337(7) 0.4346(3) 0.3203(3) 0.0465(18) Uani 1 1 d . . .
H4 H 0.1333 0.3956 0.3395 0.056 Uiso 1 1 calc R . .
C5 C 0.1187(7) 0.4945(4) 0.3455(3) 0.0474(19) Uani 1 1 d . A .
C6 C 0.1234(7) 0.5527(4) 0.3153(3) 0.0477(19) Uani 1 1 d . . .
H6 H 0.1156 0.5936 0.3315 0.057 Uiso 1 1 calc R . .
C7 C 0.1446(7) 0.6126(4) 0.2330(3) 0.055(2) Uani 1 1 d . . .
C8 C 0.1651(7) 0.3674(4) 0.2410(3) 0.056(2) Uani 1 1 d . . .
C9 C 0.0964(8) 0.4989(4) 0.4040(3) 0.061(2) Uani 1 1 d D . .
C13 C 0.2058(7) 0.0474(4) 0.2051(3) 0.0508(19) Uani 1 1 d . . .
C14 C 0.1630(7) -0.0115(4) 0.2250(3) 0.0473(19) Uani 1 1 d . . .
H14 H 0.1138 -0.0109 0.2529 0.057 Uiso 1 1 calc R . .
C15 C 0.1944(7) -0.0707(4) 0.2028(3) 0.0496(19) Uani 1 1 d . . .
C16 C 0.2731(7) -0.0722(4) 0.1629(3) 0.056(2) Uani 1 1 d . . .
H16 H 0.2942 -0.1128 0.1489 0.067 Uiso 1 1 calc R . .
C17 C 0.3210(7) -0.0141(5) 0.1433(3) 0.058(2) Uani 1 1 d . B .
C18 C 0.2839(7) 0.0451(5) 0.1650(3) 0.060(2) Uani 1 1 d . . .
H18 H 0.3125 0.0847 0.1522 0.071 Uiso 1 1 calc R . .
C19 C 0.1684(7) 0.1128(4) 0.2267(3) 0.057(2) Uani 1 1 d . . .
C20 C 0.1465(7) -0.1360(4) 0.2218(3) 0.054(2) Uani 1 1 d . . .
C21 C 0.4048(10) -0.0169(5) 0.0990(4) 0.087(3) Uani 1 1 d D . .
C25 C 0.1439(9) 0.7822(4) 0.0742(3) 0.067(3) Uani 1 1 d . . .
H25 H 0.1475 0.8208 0.0937 0.081 Uiso 1 1 calc R . .
C26 C 0.1457(10) 0.7870(5) 0.0201(4) 0.081(3) Uani 1 1 d . . .
H26 H 0.1518 0.8286 0.0050 0.097 Uiso 1 1 calc R . .
C27 C 0.1387(8) 0.7333(5) -0.0104(3) 0.066(2) Uani 1 1 d . . .
C28 C 0.1284(12) 0.6731(5) 0.0144(4) 0.101(4) Uani 1 1 d . . .
H28 H 0.1218 0.6341 -0.0046 0.121 Uiso 1 1 calc R . .
C29 C 0.1280(11) 0.6717(5) 0.0689(4) 0.095(4) Uani 1 1 d . . .
H29 H 0.1207 0.6309 0.0853 0.113 Uiso 1 1 calc R . .
C30 C 0.1450(8) 0.7371(6) -0.0686(3) 0.076(3) Uani 1 1 d . . .
H30A H 0.1064 0.7768 -0.0807 0.091 Uiso 1 1 calc R . .
H30B H 0.1064 0.6991 -0.0837 0.091 Uiso 1 1 calc R . .
C31 C 0.2696(9) 0.7382(6) -0.0857(4) 0.079(3) Uani 1 1 d . . .
H31A H 0.3086 0.6996 -0.0719 0.094 Uiso 1 1 calc R . .
H31B H 0.3068 0.7772 -0.0714 0.094 Uiso 1 1 calc R . .
C32 C 0.2809(8) 0.7390(6) -0.1446(3) 0.077(3) Uani 1 1 d . . .
H32A H 0.2420 0.7006 -0.1591 0.093 Uiso 1 1 calc R . .
H32B H 0.2441 0.7783 -0.1584 0.093 Uiso 1 1 calc R . .
C33 C 0.4048(9) 0.7381(6) -0.1605(3) 0.072(3) Uani 1 1 d . . .
C34 C 0.4550(9) 0.7902(6) -0.1830(4) 0.077(3) Uani 1 1 d . . .
H34 H 0.4119 0.8277 -0.1907 0.093 Uiso 1 1 calc R . .
C35 C 0.5704(9) 0.7889(6) -0.1949(4) 0.074(3) Uani 1 1 d . . .
H35 H 0.6019 0.8263 -0.2101 0.088 Uiso 1 1 calc R . .
C36 C 0.5872(10) 0.6856(6) -0.1658(5) 0.102(4) Uani 1 1 d . . .
H36 H 0.6312 0.6481 -0.1594 0.122 Uiso 1 1 calc R . .
C37 C 0.4710(11) 0.6836(6) -0.1536(5) 0.108(4) Uani 1 1 d . . .
H37 H 0.4391 0.6448 -0.1407 0.129 Uiso 1 1 calc R . .
C38 C 0.4004(9) 0.7617(6) 0.1922(3) 0.070(3) Uani 1 1 d . . .
H38 H 0.3703 0.7941 0.2136 0.083 Uiso 1 1 calc R . .
C39 C 0.5142(9) 0.7656(5) 0.1810(4) 0.073(3) Uani 1 1 d . . .
H39 H 0.5575 0.8002 0.1948 0.088 Uiso 1 1 calc R . .
C40 C 0.5646(9) 0.7206(6) 0.1507(4) 0.073(3) Uani 1 1 d . . .
C41 C 0.4946(11) 0.6704(7) 0.1342(6) 0.110(4) Uani 1 1 d . . .
H41 H 0.5251 0.6364 0.1144 0.132 Uiso 1 1 calc R . .
C42 C 0.3796(10) 0.6688(6) 0.1462(5) 0.107(4) Uani 1 1 d . . .
H42 H 0.3353 0.6339 0.1337 0.128 Uiso 1 1 calc R . .
C43 C 0.6891(9) 0.7233(7) 0.1354(4) 0.090(3) Uani 1 1 d . . .
H43A H 0.7268 0.6824 0.1452 0.108 Uiso 1 1 calc R . .
H43B H 0.7270 0.7595 0.1534 0.108 Uiso 1 1 calc R . .
C44 C 0.6981(9) 0.7336(6) 0.0769(4) 0.084(3) Uani 1 1 d . . .
H44A H 0.6608 0.6970 0.0591 0.101 Uiso 1 1 calc R . .
H44B H 0.6584 0.7740 0.0672 0.101 Uiso 1 1 calc R . .
C45 C 0.8218(9) 0.7379(6) 0.0599(4) 0.089(3) Uani 1 1 d . . .
H45A H 0.8638 0.6998 0.0728 0.107 Uiso 1 1 calc R . .
H45B H 0.8569 0.7774 0.0744 0.107 Uiso 1 1 calc R . .
C46 C 0.8277(9) 0.7402(5) 0.0009(4) 0.070(3) Uani 1 1 d . . .
C47 C 0.8339(11) 0.6819(6) -0.0273(4) 0.095(4) Uani 1 1 d . . .
H47 H 0.8369 0.6415 -0.0100 0.114 Uiso 1 1 calc R . .
C48 C 0.8356(11) 0.6833(5) -0.0811(4) 0.087(3) Uani 1 1 d . . .
H48 H 0.8420 0.6438 -0.0994 0.104 Uiso 1 1 calc R . .
C49 C 0.8254(10) 0.7955(5) -0.0802(3) 0.074(3) Uani 1 1 d . . .
H49 H 0.8268 0.8356 -0.0979 0.088 Uiso 1 1 calc R . .
C50 C 0.8205(11) 0.7967(6) -0.0265(4) 0.093(4) Uani 1 1 d . . .
H50 H 0.8122 0.8369 -0.0094 0.112 Uiso 1 1 calc R . .

loop_
_atom_site_aniso_label
_atom_site_aniso_U_11
_atom_site_aniso_U_22
_atom_site_aniso_U_33
_atom_site_aniso_U_23
_atom_site_aniso_U_13
_atom_site_aniso_U_12
C10 0.128(12) 0.162(12) 0.050(7) -0.034(8) 0.011(10) 0.007(11)
C11 0.111(9) 0.170(11) 0.039(6) -0.007(8) 0.026(7) 0.016(10)
C12 0.135(12) 0.146(12) 0.039(6) 0.019(8) 0.014(10) 0.009(10)
C10' 0.128(12) 0.162(12) 0.050(7) -0.034(8) 0.011(10) 0.007(11)
C11' 0.111(9) 0.170(11) 0.039(6) -0.007(8) 0.026(7) 0.016(10)
C12' 0.135(12) 0.146(12) 0.039(6) 0.019(8) 0.014(10) 0.009(10)
C22 0.133(11) 0.163(11) 0.145(11) 0.005(10) 0.094(9) -0.006(10)
C23 0.143(11) 0.185(12) 0.116(10) 0.001(11) 0.078(9) 0.003(11)
C24 0.130(11) 0.154(11) 0.134(11) 0.007(10) 0.094(8) 0.023(10)
C22' 0.133(11) 0.163(11) 0.145(11) 0.005(10) 0.094(9) -0.006(10)
C23' 0.143(11) 0.185(12) 0.116(10) 0.001(11) 0.078(9) 0.003(11)
C24' 0.130(11) 0.154(11) 0.134(11) 0.007(10) 0.094(8) 0.023(10)
Co1 0.0743(8) 0.0508(7) 0.0499(7) 0.0196(5) 0.0269(6) 0.0250(6)
Co2 0.0688(8) 0.0479(7) 0.0467(7) -0.0151(5) 0.0223(5) -0.0217(5)
O1 0.075(4) 0.037(3) 0.061(3) 0.015(3) 0.016(3) 0.015(3)
O2 0.092(5) 0.059(4) 0.045(3) 0.022(3) 0.014(3) 0.020(3)
O3 0.084(4) 0.082(4) 0.043(3) -0.025(3) 0.019(3) -0.015(3)
O4 0.076(4) 0.039(3) 0.062(4) -0.014(3) 0.018(3) -0.016(3)
O5 0.078(4) 0.048(3) 0.072(4) -0.011(3) 0.023(3) -0.029(3)
O6 0.120(6) 0.073(4) 0.064(4) -0.014(3) 0.039(4) -0.002(4)
O7 0.097(5) 0.062(4) 0.063(4) 0.012(3) 0.035(4) 0.001(3)
O8 0.074(4) 0.056(4) 0.068(4) 0.027(3) 0.027(3) 0.035(3)
O9 0.078(4) 0.062(4) 0.048(3) 0.018(3) 0.026(3) 0.026(3)
O10 0.071(4) 0.062(4) 0.053(3) -0.020(3) 0.022(3) -0.021(3)
O11 0.59(3) 0.128(11) 0.126(10) -0.012(8) -0.049(14) 0.038(15)
O12 0.27(3) 0.19(2) 0.21(2) 0.013(18) -0.01(2) -0.023(16)
O12' 0.27(3) 0.19(2) 0.21(2) 0.013(18) -0.01(2) -0.023(16)
O13 0.89(10) 0.21(3) 0.25(3) -0.11(2) -0.02(4) 0.08(4)
O13' 0.89(10) 0.21(3) 0.25(3) -0.11(2) -0.02(4) 0.08(4)
O14 0.36(4) 0.19(2) 0.154(17) 0.012(15) -0.04(2) 0.02(2)
O14' 0.36(4) 0.19(2) 0.154(17) 0.012(15) -0.04(2) 0.02(2)
N1 0.093(6) 0.037(4) 0.059(4) 0.005(3) 0.034(4) 0.018(3)
N2 0.079(5) 0.059(5) 0.062(5) -0.019(4) 0.030(4) -0.031(4)
N3 0.070(5) 0.075(5) 0.063(5) 0.024(4) 0.026(4) 0.022(4)
N4 0.077(5) 0.045(4) 0.052(4) -0.019(3) 0.025(4) -0.021(3)
C1 0.051(5) 0.043(4) 0.044(4) -0.004(3) 0.008(4) -0.003(3)
C2 0.054(5) 0.048(4) 0.037(4) 0.005(3) 0.004(3) -0.003(4)
C3 0.056(5) 0.038(4) 0.046(4) -0.013(3) 0.010(4) -0.004(3)
C4 0.063(5) 0.031(4) 0.046(4) 0.006(3) 0.008(4) 0.000(3)
C5 0.051(5) 0.055(5) 0.036(4) -0.005(3) -0.001(3) 0.000(4)
C6 0.058(5) 0.036(4) 0.049(4) -0.003(3) 0.011(4) 0.003(3)
C7 0.061(5) 0.053(5) 0.053(5) 0.023(4) 0.012(4) 0.005(4)
C8 0.058(5) 0.051(5) 0.058(5) -0.002(4) 0.016(4) -0.013(4)
C9 0.079(6) 0.070(6) 0.034(4) 0.002(4) 0.009(4) 0.000(5)
C13 0.052(5) 0.049(5) 0.052(5) 0.003(4) 0.012(4) -0.015(4)
C14 0.048(5) 0.058(5) 0.036(4) -0.007(3) 0.013(3) 0.004(4)
C15 0.048(5) 0.056(5) 0.045(4) 0.014(4) 0.005(4) -0.003(4)
C16 0.057(5) 0.061(5) 0.051(5) -0.002(4) 0.019(4) 0.010(4)
C17 0.045(5) 0.080(6) 0.048(5) 0.000(4) 0.017(4) -0.002(4)
C18 0.060(5) 0.069(6) 0.050(5) 0.007(4) 0.019(4) -0.011(4)
C19 0.062(5) 0.050(5) 0.060(5) -0.012(4) 0.018(4) -0.018(4)
C20 0.050(5) 0.060(5) 0.052(5) 0.006(4) 0.018(4) 0.013(4)
C21 0.092(8) 0.101(8) 0.070(7) 0.002(6) 0.040(6) -0.002(6)
C25 0.107(8) 0.038(5) 0.057(5) 0.015(4) 0.010(5) 0.004(5)
C26 0.131(10) 0.063(6) 0.050(5) 0.009(5) 0.016(6) -0.005(6)
C27 0.062(6) 0.082(7) 0.053(5) 0.009(5) 0.012(4) 0.005(5)
C28 0.181(13) 0.058(6) 0.065(7) -0.010(5) 0.032(7) -0.006(7)
C29 0.163(12) 0.045(6) 0.077(7) 0.012(5) 0.047(7) 0.001(6)
C30 0.065(6) 0.121(9) 0.042(5) -0.004(5) 0.009(4) -0.009(6)
C31 0.075(7) 0.110(8) 0.051(5) 0.004(5) 0.014(5) 0.002(6)
C32 0.057(6) 0.126(9) 0.048(5) -0.005(5) 0.008(4) -0.013(6)
C33 0.077(7) 0.090(7) 0.050(5) -0.011(5) 0.028(5) -0.013(6)
C34 0.070(7) 0.099(8) 0.064(6) 0.001(5) 0.006(5) -0.009(6)
C35 0.072(7) 0.085(7) 0.064(6) 0.004(5) 0.009(5) -0.024(6)
C36 0.086(8) 0.075(7) 0.146(11) 0.014(7) 0.055(8) -0.003(6)
C37 0.103(9) 0.073(8) 0.148(12) 0.008(7) 0.067(9) -0.016(7)
C38 0.072(7) 0.090(7) 0.047(5) 0.002(5) 0.004(5) 0.029(6)
C39 0.075(7) 0.092(7) 0.053(5) -0.002(5) 0.006(5) 0.014(6)
C40 0.064(6) 0.106(8) 0.048(5) 0.012(5) 0.014(5) 0.004(6)
C41 0.087(9) 0.096(9) 0.148(12) -0.017(8) 0.058(8) 0.016(7)
C42 0.082(8) 0.090(8) 0.150(12) -0.009(8) 0.050(8) 0.005(6)
C43 0.063(6) 0.143(11) 0.063(6) 0.004(6) 0.015(5) 0.013(6)
C44 0.070(7) 0.130(10) 0.053(6) -0.005(6) 0.010(5) -0.008(6)
C45 0.083(7) 0.135(10) 0.049(6) 0.003(6) 0.018(5) -0.004(7)
C46 0.072(6) 0.086(7) 0.052(5) -0.002(5) 0.018(5) -0.009(5)
C47 0.151(12) 0.082(8) 0.052(6) -0.006(5) 0.019(6) -0.010(7)
C48 0.148(11) 0.048(6) 0.065(6) 0.000(5) 0.022(6) -0.026(6)
C49 0.119(9) 0.053(5) 0.048(5) -0.008(4) 0.002(5) -0.013(5)
C50 0.142(11) 0.081(8) 0.056(6) -0.023(5) 0.010(6) 0.002(7)

loop_
_atom_type_symbol
_atom_type_description
_atom_type_scat_dispersion_real
_atom_type_scat_dispersion_imag
_atom_type_scat_source
C C 0.0033 0.0016 'International Tables Vol C Tables 4.2.6.8 and 6.1.1.4'
H H 0.0000 0.0000 'International Tables Vol C Tables 4.2.6.8 and 6.1.1.4'
N N 0.0061 0.0033 'International Tables Vol C Tables 4.2.6.8 and 6.1.1.4'
O O 0.0106 0.0060 'International Tables Vol C Tables 4.2.6.8 and 6.1.1.4'
Co Co 0.3494 0.9721 'International Tables Vol C Tables 4.2.6.8 and 6.1.1.4'

loop_
_geom_angle_atom_site_label_1
_geom_angle_atom_site_label_2
_geom_angle_atom_site_label_3
_geom_angle
_geom_angle_site_symmetry_1
_geom_angle_site_symmetry_3
C9 C10 H10A 109.5 . .
C9 C10 H10B 109.5 . .
C9 C10 H10C 109.5 . .
C9 C11 H11A 109.5 . .
C9 C11 H11B 109.5 . .
C9 C11 H11C 109.5 . .
C9 C12 H12A 109.5 . .
C9 C12 H12B 109.5 . .
C9 C12 H12C 109.5 . .
C9 C10' H10D 109.5 . .
C9 C10' H10E 109.5 . .
H10D C10' H10E 109.5 . .
C9 C10' H10F 109.5 . .
H10D C10' H10F 109.5 . .
H10E C10' H10F 109.5 . .
C9 C11' H11D 109.5 . .
C9 C11' H11E 109.5 . .
H11D C11' H11E 109.5 . .
C9 C11' H11F 109.5 . .
H11D C11' H11F 109.5 . .
H11E C11' H11F 109.5 . .
C9 C12' H12D 109.5 . .
C9 C12' H12E 109.5 . .
H12D C12' H12E 109.5 . .
C9 C12' H12F 109.5 . .
H12D C12' H12F 109.5 . .
H12E C12' H12F 109.5 . .
C21 C22 H22A 109.5 . .
C21 C22 H22B 109.5 . .
C21 C22 H22C 109.5 . .
C21 C23 H23A 109.5 . .
C21 C23 H23B 109.5 . .
H23A C23 H23B 109.5 . .
C21 C23 H23C 109.5 . .
H23A C23 H23C 109.5 . .
H23B C23 H23C 109.5 . .
C21 C24 H24A 109.5 . .
C21 C24 H24B 109.5 . .
C21 C24 H24C 109.5 . .
C21 C22' H22D 109.5 . .
C21 C22' H22E 109.5 . .
H22D C22' H22E 109.5 . .
C21 C22' H22F 109.5 . .
H22D C22' H22F 109.5 . .
H22E C22' H22F 109.5 . .
C21 C23' H23D 109.5 . .
C21 C23' H23E 109.5 . .
H23D C23' H23E 109.5 . .
C21 C23' H23F 109.5 . .
H23D C23' H23F 109.5 . .
H23E C23' H23F 109.5 . .
C21 C24' H24D 109.5 . .
C21 C24' H24E 109.5 . .
H24D C24' H24E 109.5 . .
C21 C24' H24F 109.5 . .
H24D C24' H24F 109.5 . .
H24E C24' H24F 109.5 . .
O8 Co1 O9 90.9(2) 1_565 .
O8 Co1 N1 93.1(2) 1_565 .
O9 Co1 N1 89.6(3) . .
O8 Co1 N3 89.8(3) 1_565 .
O9 Co1 N3 178.2(3) . .
N1 Co1 N3 88.6(3) . .
O8 Co1 O1 109.5(2) 1_565 .
O9 Co1 O1 87.9(2) . .
N1 Co1 O1 157.3(2) . .
N3 Co1 O1 93.5(2) . .
O8 Co1 O2 170.3(2) 1_565 .
O9 Co1 O2 90.1(2) . .
N1 Co1 O2 96.6(2) . .
N3 Co1 O2 89.5(3) . .
O1 Co1 O2 60.9(2) . .
O5 Co2 O10 89.6(2) . .
O5 Co2 O3 172.5(2) . .
O10 Co2 O3 89.6(2) . .
O5 Co2 N4 94.7(2) . 3_665
O10 Co2 N4 90.8(2) . 3_665
O3 Co2 N4 92.8(2) . 3_665
O5 Co2 N2 88.9(3) . 3_665
O10 Co2 N2 178.4(2) . 3_665
O3 Co2 N2 91.9(3) . 3_665
N4 Co2 N2 88.7(3) 3_665 3_665
O5 Co2 O4 113.0(2) . .
O10 Co2 O4 86.6(2) . .
O3 Co2 O4 59.5(2) . .
N4 Co2 O4 152.1(2) 3_665 .
N2 Co2 O4 94.6(2) 3_665 .
C7 O1 Co1 90.0(4) . .
C7 O2 Co1 89.7(5) . .
C8 O3 Co2 95.4(5) . .
C8 O4 Co2 86.4(5) . .
C19 O5 Co2 145.8(5) . .
C20 O8 Co1 146.6(5) . 1_545
Co1 O9 H1W 109.5 . .
Co1 O9 H2W 106.9 . .
H1W O9 H2W 112.2 . .
Co2 O10 H3W 109.6 . .
Co2 O10 H4W 105.9 . .
H3W O10 H4W 112.0 . .
H5W O11 H6W 128.0 . .
H7W O12 H8W 111.9 . .
H7G O12' H8G 110.4 . .
H9W O13 H10W 111.8 . .
H9G O13' H10G 111.2 . .
H11W O14 H12W 141.4 . .
H11G O14' H12G 110.6 . .
C25 N1 C29 117.2(8) . .
C25 N1 Co1 122.4(6) . .
C29 N1 Co1 120.4(6) . .
C35 N2 C36 115.0(9) . .
C35 N2 Co2 125.4(6) . 3_665
C36 N2 Co2 118.8(8) . 3_665
C38 N3 C42 114.1(9) . .
C38 N3 Co1 125.5(7) . .
C42 N3 Co1 119.7(9) . .
C49 N4 C48 117.9(8) . .
C49 N4 Co2 122.6(6) . 3_665
C48 N4 Co2 119.4(6) . 3_665
C2 C1 C6 118.9(7) . .
C2 C1 C7 121.5(7) . .
C6 C1 C7 119.5(7) . .
C1 C2 C3 120.9(7) . .
C1 C2 H2 119.5 . .
C3 C2 H2 119.5 . .
C4 C3 C2 119.1(7) . .
C4 C3 C8 121.3(7) . .
C2 C3 C8 119.6(7) . .
C5 C4 C3 121.7(7) . .
C5 C4 H4 119.1 . .
C3 C4 H4 119.1 . .
C4 C5 C6 117.5(7) . .
C4 C5 C9 122.3(7) . .
C6 C5 C9 120.2(7) . .
C1 C6 C5 121.8(7) . .
C1 C6 H6 119.1 . .
C5 C6 H6 119.1 . .
O1 C7 O2 119.4(7) . .
O1 C7 C1 121.9(7) . .
O2 C7 C1 118.6(8) . .
O3 C8 O4 118.7(8) . .
O3 C8 C3 120.9(8) . .
O4 C8 C3 120.3(7) . .
C11 C9 C12 119.5(13) . .
C11 C9 C10' 64.9(15) . .
C12 C9 C10' 126.1(16) . .
C11 C9 C12' 142.3(14) . .
C12 C9 C12' 38.4(13) . .
C10' C9 C12' 101.9(18) . .
C11 C9 C11' 59.0(15) . .
C12 C9 C11' 67.4(14) . .
C10' C9 C11' 116.9(16) . .
C12' C9 C11' 105.0(16) . .
C11 C9 C10 103.9(14) . .
C12 C9 C10 103.0(15) . .
C10' C9 C10 39.3(13) . .
C12' C9 C10 67.8(16) . .
C11' C9 C10 143.6(13) . .
C11 C9 C5 108.5(9) . .
C12 C9 C5 112.9(10) . .
C10' C9 C5 115.3(12) . .
C12' C9 C5 109.0(12) . .
C11' C9 C5 107.9(10) . .
C10 C9 C5 108.0(10) . .
C18 C13 C14 119.4(7) . .
C18 C13 C19 120.2(7) . .
C14 C13 C19 120.4(7) . .
C15 C14 C13 119.3(7) . .
C15 C14 H14 120.4 . .
C13 C14 H14 120.4 . .
C14 C15 C16 120.7(7) . .
C14 C15 C20 121.2(7) . .
C16 C15 C20 118.1(7) . .
C15 C16 C17 121.4(8) . .
C15 C16 H16 119.3 . .
C17 C16 H16 119.3 . .
C18 C17 C16 116.5(7) . .
C18 C17 C21 122.9(8) . .
C16 C17 C21 120.6(8) . .
C13 C18 C17 122.7(8) . .
C13 C18 H18 118.7 . .
C17 C18 H18 118.7 . .
O6 C19 O5 126.4(8) . .
O6 C19 C13 119.0(8) . .
O5 C19 C13 114.6(7) . .
O7 C20 O8 124.6(8) . .
O7 C20 C15 120.0(8) . .
O8 C20 C15 115.4(7) . .
C17 C21 C22' 106.7(13) . .
C17 C21 C22 113.8(11) . .
C22' C21 C22 55.2(11) . .
C17 C21 C24' 115.9(12) . .
C22' C21 C24' 109.2(9) . .
C22 C21 C24' 130.2(15) . .
C17 C21 C23 108.7(11) . .
C22' C21 C23 144.6(15) . .
C22 C21 C23 108.7(8) . .
C24' C21 C23 53.8(11) . .
C17 C21 C23' 108.0(13) . .
C22' C21 C23' 108.6(9) . .
C22 C21 C23' 53.9(12) . .
C24' C21 C23' 108.3(9) . .
C23 C21 C23' 60.0(12) . .
C17 C21 C24 110.1(10) . .
C22' C21 C24 59.0(11) . .
C22 C21 C24 107.8(8) . .
C24' C21 C24 54.5(11) . .
C23 C21 C24 107.5(8) . .
C23' C21 C24 141.9(15) . .
N1 C25 C26 122.3(9) . .
N1 C25 H25 118.8 . .
C26 C25 H25 118.8 . .
C27 C26 C25 121.9(9) . .
C27 C26 H26 119.0 . .
C25 C26 H26 119.0 . .
C26 C27 C28 116.3(9) . .
C26 C27 C30 122.8(9) . .
C28 C27 C30 120.9(10) . .
C27 C28 C29 118.9(9) . .
C27 C28 H28 120.6 . .
C29 C28 H28 120.6 . .
N1 C29 C28 123.3(9) . .
N1 C29 H29 118.3 . .
C28 C29 H29 118.3 . .
C27 C30 C31 110.4(8) . .
C27 C30 H30A 109.6 . .
C31 C30 H30A 109.6 . .
C27 C30 H30B 109.6 . .
C31 C30 H30B 109.6 . .
H30A C30 H30B 108.1 . .
C30 C31 C32 112.5(8) . .
C30 C31 H31A 109.1 . .
C32 C31 H31A 109.1 . .
C30 C31 H31B 109.1 . .
C32 C31 H31B 109.1 . .
H31A C31 H31B 107.8 . .
C33 C32 C31 111.5(8) . .
C33 C32 H32A 109.3 . .
C31 C32 H32A 109.3 . .
C33 C32 H32B 109.3 . .
C31 C32 H32B 109.3 . .
H32A C32 H32B 108.0 . .
C34 C33 C37 116.3(10) . .
C34 C33 C32 122.4(11) . .
C37 C33 C32 121.4(10) . .
C33 C34 C35 120.9(11) . .
C33 C34 H34 119.6 . .
C35 C34 H34 119.6 . .
N2 C35 C34 124.1(10) . .
N2 C35 H35 118.0 . .
C34 C35 H35 118.0 . .
N2 C36 C37 123.6(11) . .
N2 C36 H36 118.2 . .
C37 C36 H36 118.2 . .
C33 C37 C36 120.0(10) . .
C33 C37 H37 120.0 . .
C36 C37 H37 120.0 . .
N3 C38 C39 125.1(9) . .
N3 C38 H38 117.5 . .
C39 C38 H38 117.5 . .
C40 C39 C38 121.3(11) . .
C40 C39 H39 119.3 . .
C38 C39 H39 119.3 . .
C39 C40 C41 114.8(10) . .
C39 C40 C43 124.0(11) . .
C41 C40 C43 121.2(10) . .
C40 C41 C42 121.7(11) . .
C40 C41 H41 119.2 . .
C42 C41 H41 119.2 . .
N3 C42 C41 122.9(12) . .
N3 C42 H42 118.6 . .
C41 C42 H42 118.6 . .
C40 C43 C44 110.0(8) . .
C40 C43 H43A 109.7 . .
C44 C43 H43A 109.7 . .
C40 C43 H43B 109.7 . .
C44 C43 H43B 109.7 . .
H43A C43 H43B 108.2 . .
C45 C44 C43 111.7(8) . .
C45 C44 H44A 109.3 . .
C43 C44 H44A 109.3 . .
C45 C44 H44B 109.3 . .
C43 C44 H44B 109.3 . .
H44A C44 H44B 107.9 . .
C44 C45 C46 110.2(9) . .
C44 C45 H45A 109.6 . .
C46 C45 H45A 109.6 . .
C44 C45 H45B 109.6 . .
C46 C45 H45B 109.6 . .
H45A C45 H45B 108.1 . .
C50 C46 C47 116.5(9) . .
C50 C46 C45 123.2(10) . .
C47 C46 C45 120.2(10) . .
C46 C47 C48 120.6(10) . .
C46 C47 H47 119.7 . .
C48 C47 H47 119.7 . .
N4 C48 C47 121.0(9) . .
N4 C48 H48 119.5 . .
C47 C48 H48 119.5 . .
N4 C49 C50 123.1(9) . .
N4 C49 H49 118.4 . .
C50 C49 H49 118.4 . .
C46 C50 C49 120.5(10) . .
C46 C50 H50 119.7 . .
C49 C50 H50 119.7 . .

loop_
_geom_bond_atom_site_label_1
_geom_bond_atom_site_label_2
_geom_bond_distance
_geom_bond_site_symmetry_2
C10 C9 1.538(10) .
C10 H10A 0.9600 .
C10 H10B 0.9600 .
C10 H10C 0.9600 .
C11 C9 1.519(9) .
C11 H11A 0.9600 .
C11 H11B 0.9600 .
C11 H11C 0.9600 .
C12 C9 1.520(9) .
C12 H12A 0.9600 .
C12 H12B 0.9600 .
C12 H12C 0.9600 .
C10' C9 1.526(10) .
C10' H10D 0.9600 .
C10' H10E 0.9600 .
C10' H10F 0.9600 .
C11' C9 1.530(10) .
C11' H11D 0.9600 .
C11' H11E 0.9600 .
C11' H11F 0.9600 .
C12' C9 1.529(10) .
C12' H12D 0.9600 .
C12' H12E 0.9600 .
C12' H12F 0.9600 .
C22 C21 1.527(9) .
C22 H22A 0.9600 .
C22 H22B 0.9600 .
C22 H22C 0.9600 .
C23 C21 1.533(9) .
C23 H23A 0.9600 .
C23 H23B 0.9600 .
C23 H23C 0.9600 .
C24 C21 1.543(9) .
C24 H24A 0.9600 .
C24 H24B 0.9600 .
C24 H24C 0.9600 .
C22' C21 1.524(9) .
C22' H22D 0.9600 .
C22' H22E 0.9600 .
C22' H22F 0.9600 .
C23' C21 1.535(10) .
C23' H23D 0.9600 .
C23' H23E 0.9600 .
C23' H23F 0.9600 .
C24' C21 1.528(9) .
C24' H24D 0.9600 .
C24' H24E 0.9600 .
C24' H24F 0.9600 .
Co1 O8 1.998(6) 1_565
Co1 O9 2.099(6) .
Co1 N1 2.130(7) .
Co1 N3 2.145(8) .
Co1 O1 2.178(5) .
Co1 O2 2.182(6) .
Co2 O5 1.997(6) .
Co2 O10 2.098(6) .
Co2 O3 2.099(6) .
Co2 N4 2.137(7) 3_665
Co2 N2 2.157(8) 3_665
Co2 O4 2.277(5) .
O1 C7 1.277(10) .
O2 C7 1.281(9) .
O3 C8 1.248(9) .
O4 C8 1.281(10) .
O5 C19 1.273(10) .
O6 C19 1.230(9) .
O7 C20 1.230(9) .
O8 C20 1.279(10) .
O8 Co1 1.998(6) 1_545
O9 H1W 0.8200 .
O9 H2W 0.8294 .
O10 H3W 0.8200 .
O10 H4W 0.8352 .
O11 H5W 0.8496 .
O11 H6W 0.8369 .
O12 H7W 0.8323 .
O12 H8W 0.8290 .
O12' H7G 0.8322 .
O12' H8G 0.8328 .
O13 H9W 0.8304 .
O13 H10W 0.8257 .
O13' H9G 0.8319 .
O13' H10G 0.8289 .
O14 H11W 0.8813 .
O14 H12W 0.8503 .
O14' H11G 0.8316 .
O14' H12G 0.8330 .
N1 C25 1.302(10) .
N1 C29 1.326(12) .
N2 C35 1.313(13) .
N2 C36 1.325(12) .
N2 Co2 2.157(8) 3_665
N3 C38 1.325(13) .
N3 C42 1.334(13) .
N4 C49 1.307(10) .
N4 C48 1.341(11) .
N4 Co2 2.137(7) 3_665
C1 C2 1.382(10) .
C1 C6 1.386(10) .
C1 C7 1.466(10) .
C2 C3 1.395(10) .
C2 H2 0.9300 .
C3 C4 1.389(10) .
C3 C8 1.468(11) .
C4 C5 1.386(10) .
C4 H4 0.9300 .
C5 C6 1.411(10) .
C5 C9 1.542(10) .
C6 H6 0.9300 .
C13 C18 1.390(10) .
C13 C14 1.390(10) .
C13 C19 1.502(11) .
C14 C15 1.377(11) .
C14 H14 0.9300 .
C15 C16 1.392(10) .
C15 C20 1.516(11) .
C16 C17 1.399(11) .
C16 H16 0.9300 .
C17 C18 1.392(12) .
C17 C21 1.516(12) .
C18 H18 0.9300 .
C25 C26 1.401(12) .
C25 H25 0.9300 .
C26 C27 1.343(13) .
C26 H26 0.9300 .
C27 C28 1.380(13) .
C27 C30 1.508(12) .
C28 C29 1.411(14) .
C28 H28 0.9300 .
C29 H29 0.9300 .
C30 C31 1.528(13) .
C30 H30A 0.9700 .
C30 H30B 0.9700 .
C31 C32 1.530(12) .
C31 H31A 0.9700 .
C31 H31B 0.9700 .
C32 C33 1.512(13) .
C32 H32A 0.9700 .
C32 H32B 0.9700 .
C33 C34 1.341(14) .
C33 C37 1.356(15) .
C34 C35 1.389(13) .
C34 H34 0.9300 .
C35 H35 0.9300 .
C36 C37 1.399(15) .
C36 H36 0.9300 .
C37 H37 0.9300 .
C38 C39 1.367(14) .
C38 H38 0.9300 .
C39 C40 1.342(13) .
C39 H39 0.9300 .
C40 C41 1.368(16) .
C40 C43 1.514(13) .
C41 C42 1.384(15) .
C41 H41 0.9300 .
C42 H42 0.9300 .
C43 C44 1.531(13) .
C43 H43A 0.9700 .
C43 H43B 0.9700 .
C44 C45 1.519(14) .
C44 H44A 0.9700 .
C44 H44B 0.9700 .
C45 C46 1.530(12) .
C45 H45A 0.9700 .
C45 H45B 0.9700 .
C46 C50 1.347(14) .
C46 C47 1.386(14) .
C47 C48 1.394(13) .
C47 H47 0.9300 .
C48 H48 0.9300 .
C49 C50 1.391(13) .
C49 H49 0.9300 .
C50 H50 0.9300 .

loop_
_geom_hbond_atom_site_label_D
_geom_hbond_atom_site_label_H
_geom_hbond_atom_site_label_A
_geom_hbond_distance_DH
_geom_hbond_distance_HA
_geom_hbond_distance_DA
_geom_hbond_angle_DHA
_geom_hbond_site_symmetry_A
O9 H1W O6 0.82 1.88 2.691(8) 169.4 2
O9 H2W O4 0.83 2.07 2.824(7) 151.9 2
O10 H3W O7 0.82 1.91 2.669(8) 154.0 2
O10 H4W O1 0.84 2.14 2.803(7) 136.3 2_545
O11 H5W O7 0.85 1.90 2.745(14) 178.3 1_565
O11 H6W O13' 0.84 2.38 2.87(6) 118.1 1_455
O14 H11W O6 0.88 1.96 2.73(4) 145.2 .
O14 H12W O11 0.85 1.98 2.75(5) 150.1 1_545
O14' H11G O6 0.83 2.08 2.86(3) 155.8 .
O14' H12G O11 0.83 1.98 2.78(3) 160.5 1_545

loop_
_geom_torsion_atom_site_label_1
_geom_torsion_atom_site_label_2
_geom_torsion_atom_site_label_3
_geom_torsion_atom_site_label_4
_geom_torsion
_geom_torsion_site_symmetry_1
O8 Co1 O1 C7 -178.7(5) 1_565
O9 Co1 O1 C7 91.1(5) .
N1 Co1 O1 C7 7.1(9) .
N3 Co1 O1 C7 -87.7(5) .
O2 Co1 O1 C7 -0.2(5) .
O8 Co1 O2 C7 8.8(17) 1_565
O9 Co1 O2 C7 -87.3(5) .
N1 Co1 O2 C7 -176.9(5) .
N3 Co1 O2 C7 94.5(5) .
O1 Co1 O2 C7 0.2(5) .
O5 Co2 O3 C8 1(2) .
O10 Co2 O3 C8 85.0(5) .
N4 Co2 O3 C8 175.8(5) 3_665
N2 Co2 O3 C8 -95.5(5) 3_665
O4 Co2 O3 C8 -1.3(5) .
O5 Co2 O4 C8 -178.4(5) .
O10 Co2 O4 C8 -90.3(5) .
O3 Co2 O4 C8 1.3(5) .
N4 Co2 O4 C8 -5.0(8) 3_665
N2 Co2 O4 C8 90.8(5) 3_665
O10 Co2 O5 C19 -69.1(11) .
O3 Co2 O5 C19 15(3) .
N4 Co2 O5 C19 -159.9(11) 3_665
N2 Co2 O5 C19 111.6(11) 3_665
O4 Co2 O5 C19 17.0(11) .
O8 Co1 N1 C25 3.8(8) 1_565
O9 Co1 N1 C25 94.7(8) .
N3 Co1 N1 C25 -85.9(8) .
O1 Co1 N1 C25 178.4(7) .
O2 Co1 N1 C25 -175.2(8) .
O8 Co1 N1 C29 -178.0(8) 1_565
O9 Co1 N1 C29 -87.2(9) .
N3 Co1 N1 C29 92.3(9) .
O1 Co1 N1 C29 -3.5(13) .
O2 Co1 N1 C29 2.9(9) .
O8 Co1 N3 C38 20.2(7) 1_565
O9 Co1 N3 C38 131(8) .
N1 Co1 N3 C38 113.3(8) .
O1 Co1 N3 C38 -89.3(7) .
O2 Co1 N3 C38 -150.1(7) .
O8 Co1 N3 C42 -150.2(8) 1_565
O9 Co1 N3 C42 -39(9) .
N1 Co1 N3 C42 -57.1(8) .
O1 Co1 N3 C42 100.3(8) .
O2 Co1 N3 C42 39.5(8) .
C6 C1 C2 C3 1.5(12) .
C7 C1 C2 C3 179.5(7) .
C1 C2 C3 C4 -1.8(12) .
C1 C2 C3 C8 -179.7(7) .
C2 C3 C4 C5 2.1(12) .
C8 C3 C4 C5 179.9(8) .
C3 C4 C5 C6 -2.0(12) .
C3 C4 C5 C9 177.4(8) .
C2 C1 C6 C5 -1.4(12) .
C7 C1 C6 C5 -179.4(8) .
C4 C5 C6 C1 1.6(12) .
C9 C5 C6 C1 -177.7(7) .
Co1 O1 C7 O2 0.4(8) .
Co1 O1 C7 C1 -177.9(7) .
Co1 O2 C7 O1 -0.4(8) .
Co1 O2 C7 C1 177.9(7) .
C2 C1 C7 O1 -171.0(8) .
C6 C1 C7 O1 7.0(12) .
C2 C1 C7 O2 10.8(12) .
C6 C1 C7 O2 -171.3(7) .
Co2 O3 C8 O4 2.3(8) .
Co2 O3 C8 C3 -175.4(7) .
Co2 O4 C8 O3 -2.1(8) .
Co2 O4 C8 C3 175.6(7) .
C4 C3 C8 O3 174.1(8) .
C2 C3 C8 O3 -8.1(12) .
C4 C3 C8 O4 -3.5(12) .
C2 C3 C8 O4 174.3(7) .
C4 C5 C9 C11 -121.6(13) .
C6 C5 C9 C11 57.7(14) .
C4 C5 C9 C12 13.2(16) .
C6 C5 C9 C12 -167.5(14) .
C4 C5 C9 C10' 168.1(17) .
C6 C5 C9 C10' -12.6(18) .
C4 C5 C9 C12' 54.3(18) .
C6 C5 C9 C12' -126.4(17) .
C4 C5 C9 C11' -59.2(16) .
C6 C5 C9 C11' 120.1(15) .
C4 C5 C9 C10 126.4(14) .
C6 C5 C9 C10 -54.3(15) .
C18 C13 C14 C15 -3.4(12) .
C19 C13 C14 C15 176.9(8) .
C13 C14 C15 C16 3.7(12) .
C13 C14 C15 C20 -177.6(7) .
C14 C15 C16 C17 -1.3(13) .
C20 C15 C16 C17 180.0(8) .
C15 C16 C17 C18 -1.4(13) .
C15 C16 C17 C21 -178.8(9) .
C14 C13 C18 C17 0.6(13) .
C19 C13 C18 C17 -179.6(8) .
C16 C17 C18 C13 1.7(13) .
C21 C17 C18 C13 179.0(9) .
Co2 O5 C19 O6 2.7(18) .
Co2 O5 C19 C13 -173.6(7) .
C18 C13 C19 O6 -156.3(9) .
C14 C13 C19 O6 23.4(13) .
C18 C13 C19 O5 20.3(12) .
C14 C13 C19 O5 -160.0(8) .
Co1 O8 C20 O7 -16.7(16) 1_545
Co1 O8 C20 C15 163.0(7) 1_545
C14 C15 C20 O7 -20.5(12) .
C16 C15 C20 O7 158.3(8) .
C14 C15 C20 O8 159.9(8) .
C16 C15 C20 O8 -21.4(11) .
C18 C17 C21 C22' 66.1(17) .
C16 C17 C21 C22' -116.8(17) .
C18 C17 C21 C22 7.3(16) .
C16 C17 C21 C22 -175.5(13) .
C18 C17 C21 C24' -172.1(17) .
C16 C17 C21 C24' 5.0(18) .
C18 C17 C21 C23 -114.0(14) .
C16 C17 C21 C23 63.2(15) .
C18 C17 C21 C23' -50.5(18) .
C16 C17 C21 C23' 126.7(17) .
C18 C17 C21 C24 128.5(13) .
C16 C17 C21 C24 -54.3(15) .
C29 N1 C25 C26 -2.6(16) .
Co1 N1 C25 C26 175.6(8) .
N1 C25 C26 C27 1.2(18) .
C25 C26 C27 C28 0.7(17) .
C25 C26 C27 C30 -177.6(10) .
C26 C27 C28 C29 -1.2(18) .
C30 C27 C28 C29 177.2(11) .
C25 N1 C29 C28 2.2(18) .
Co1 N1 C29 C28 -176.1(10) .
C27 C28 C29 N1 0(2) .
C26 C27 C30 C31 84.0(13) .
C28 C27 C30 C31 -94.2(13) .
C27 C30 C31 C32 177.5(9) .
C30 C31 C32 C33 -178.3(9) .
C31 C32 C33 C34 -111.3(12) .
C31 C32 C33 C37 69.8(14) .
C37 C33 C34 C35 -4.2(16) .
C32 C33 C34 C35 176.9(9) .
C36 N2 C35 C34 2.0(15) .
Co2 N2 C35 C34 -167.4(7) 3_665
C33 C34 C35 N2 0.7(16) .
C35 N2 C36 C37 -1.1(18) .
Co2 N2 C36 C37 169.0(10) 3_665
C34 C33 C37 C36 5.0(18) .
C32 C33 C37 C36 -176.1(11) .
N2 C36 C37 C33 -2(2) .
C42 N3 C38 C39 2.8(14) .
Co1 N3 C38 C39 -168.1(7) .
N3 C38 C39 C40 -0.4(16) .
C38 C39 C40 C41 -2.5(15) .
C38 C39 C40 C43 177.8(9) .
C39 C40 C41 C42 3.0(19) .
C43 C40 C41 C42 -177.3(11) .
C38 N3 C42 C41 -2.2(17) .
Co1 N3 C42 C41 169.3(11) .
C40 C41 C42 N3 -1(2) .
C39 C40 C43 C44 -115.2(12) .
C41 C40 C43 C44 65.2(15) .
C40 C43 C44 C45 178.9(10) .
C43 C44 C45 C46 173.6(10) .
C44 C45 C46 C50 87.0(14) .
C44 C45 C46 C47 -89.0(13) .
C50 C46 C47 C48 1.7(18) .
C45 C46 C47 C48 177.9(11) .
C49 N4 C48 C47 3.5(17) .
Co2 N4 C48 C47 -176.7(9) 3_665
C46 C47 C48 N4 -1.8(19) .
C48 N4 C49 C50 -5.3(16) .
Co2 N4 C49 C50 174.9(9) 3_665
C47 C46 C50 C49 -3.3(18) .
C45 C46 C50 C49 -179.4(10) .
N4 C49 C50 C46 5.4(19) .
